data_1544309
loop_
_publ_author_name
'Mague, Joel T.'
'Mohamed, Shaaban K.'
'Akkurt, Mehmet'
'Albayati, Mustafa R.'
'Ahmed, Ehab A.'

_publ_section_title
;
 (<i>E</i>)-<i>N</i>'-Benzylidene-2-phenylquinoline-4-carbohydrazide
;
_journal_coeditor_code SU4080
_journal_issue 10
_journal_name_full IUCrData
_journal_page_first x161544
_journal_paper_doi 10.1107/S2414314616015443
_journal_volume 1
_journal_year 2016
_chemical_formula_iupac 'C23 H17 N3 O'
_chemical_formula_moiety 'C23 H17 N3 O'
_chemical_formula_sum 'C23 H17 N3 O'
_chemical_formula_weight 351.39
_chemical_name_systematic
;
(<i>E</i>)-<i>N</i>'-Benzylidene-2-phenylquinoline-4-carbohydrazide
;
_space_group_crystal_system monoclinic
_space_group_IT_number 7
_space_group_name_Hall 'P -2yc'
_space_group_name_H-M_alt 'P 1 c 1'
_symmetry_space_group_name_Hall 'P -2yc'
_symmetry_space_group_name_H-M 'P 1 c 1'
_atom_sites_solution_hydrogens mixed
_atom_sites_solution_primary direct
_atom_sites_solution_secondary difmap
_audit_creation_method SHELXL-2014/7
_cell_angle_alpha 90
_cell_angle_beta 107.220(6)
_cell_angle_gamma 90
_cell_formula_units_Z 2
_cell_length_a 7.6704(8)
_cell_length_b 13.2898(13)
_cell_length_c 9.0627(9)
_cell_measurement_reflns_used 5448
_cell_measurement_temperature 150(2)
_cell_measurement_theta_max 72.3161
_cell_measurement_theta_min 3.3255
_cell_volume 882.42(16)
_computing_cell_refinement
;
<i>SAINT</i> (Bruker, 2016)
;
_computing_data_collection
;
<i>APEX3</i> (Bruker, 2016)
;
_computing_data_reduction
;
<i>SAINT</i>  (Bruker, 2016)
;
_computing_molecular_graphics
;
<i>DIAMOND</i> (Brandenburg & Putz, 2012) and Mercury (Macrae <i>et
al.</i>,  2008)
;
_computing_publication_material
;
<i>SHELXTL</i> (Sheldrick, 2008)
;
_computing_structure_refinement
;
<i>SHELXL2014</i> (Sheldrick, 2015<i>b</i>)
;
_computing_structure_solution
;
<i>SHELXT</i> (Sheldrick, 2015<i>a</i>)
;
_diffrn_ambient_temperature 150(2)
_diffrn_detector_area_resol_mean 10.4167
_diffrn_measured_fraction_theta_full 0.978
_diffrn_measured_fraction_theta_max 0.973
_diffrn_measurement_device_type 'Bruker D8 VENTURE PHOTON 100 CMOS'
_diffrn_measurement_method '\w scans'
_diffrn_radiation_monochromator mirror
_diffrn_radiation_type CuK\a
_diffrn_radiation_wavelength 1.54178
_diffrn_reflns_av_R_equivalents 0.0373
_diffrn_reflns_limit_h_max 8
_diffrn_reflns_limit_h_min -9
_diffrn_reflns_limit_k_max 15
_diffrn_reflns_limit_k_min -16
_diffrn_reflns_limit_l_max 11
_diffrn_reflns_limit_l_min -10
_diffrn_reflns_number 6668
_diffrn_reflns_theta_full 69.000
_diffrn_reflns_theta_max 72.309
_diffrn_reflns_theta_min 3.325
_exptl_absorpt_coefficient_mu 0.658
_exptl_absorpt_correction_T_max 0.97
_exptl_absorpt_correction_T_min 0.83
_exptl_absorpt_correction_type multi-scan
_exptl_absorpt_process_details
;
(<i>SADABS</i>; Bruker, 2016)
;
_exptl_crystal_colour colourless
_exptl_crystal_density_diffrn 1.323
_exptl_crystal_density_method 'not measured'
_exptl_crystal_description needles
_exptl_crystal_F_000 368
_exptl_crystal_size_max 0.240
_exptl_crystal_size_mid 0.065
_exptl_crystal_size_min 0.041
_refine_diff_density_max 0.162
_refine_diff_density_min -0.156
_refine_ls_abs_structure_details
;
Refined as an inversion twin
;
_refine_ls_abs_structure_Flack 0.2(4)
_refine_ls_extinction_coef 0.0046(8)
_refine_ls_extinction_expression Fc^*^=kFc[1+0.001xFc^2^\l^3^/sin(2\q)]^-1/4^
_refine_ls_extinction_method
;
<i>SHELXL2014</i> (Sheldrick, 2015<i>b</i>)
;
_refine_ls_goodness_of_fit_ref 1.074
_refine_ls_hydrogen_treatment mixed
_refine_ls_matrix_type full
_refine_ls_number_parameters 250
_refine_ls_number_reflns 2637
_refine_ls_number_restraints 2
_refine_ls_restrained_S_all 1.074
_refine_ls_R_factor_all 0.0428
_refine_ls_R_factor_gt 0.0369
_refine_ls_shift/su_max 0.000
_refine_ls_shift/su_mean 0.000
_refine_ls_structure_factor_coef Fsqd
_refine_ls_weighting_details 'w=1/[\s^2^(Fo^2^)+(0.0333P)^2^+0.1673P] where P=(Fo^2^+2Fc^2^)/3'
_refine_ls_weighting_scheme calc
_refine_ls_wR_factor_gt 0.0817
_refine_ls_wR_factor_ref 0.0868
_reflns_number_gt 2394
_reflns_number_total 2637
_reflns_threshold_expression 'I > 2\s(I)'
_cod_data_source_file su4080sup1.cif
_cod_data_source_block I
_cod_database_code 1544309
_shelx_space_group_comment
;
The symmetry employed for this shelxl refinement is uniquely defined
by the following loop, which should always be used as a source of
symmetry information in preference to the above space-group names.
They are only intended as comments.
;
_shelx_estimated_absorpt_t_min 0.858
_shelx_estimated_absorpt_t_max 0.974

loop_
_space_group_symop_operation_xyz
'x, y, z'
'x, -y, z+1/2'

loop_
_atom_site_type_symbol
_atom_site_label
_atom_site_fract_x
_atom_site_fract_y
_atom_site_fract_z
_atom_site_U_iso_or_equiv
_atom_site_adp_type
_atom_site_calc_flag
_atom_site_occupancy
O O1 0.5328(3) 0.41857(14) 0.9098(2) 0.0351(5) Uani d 1
N N1 0.3365(4) 0.19467(18) 0.4307(3) 0.0312(5) Uani d 1
N N2 0.6135(4) 0.50398(17) 0.7228(3) 0.0296(5) Uani d 1
H H2A 0.604(5) 0.510(3) 0.624(4) 0.045(10) Uiso d 1
N N3 0.6784(3) 0.58400(17) 0.8203(3) 0.0296(5) Uani d 1
C C1 0.4132(4) 0.1685(2) 0.5821(3) 0.0290(6) Uani d 1
C C2 0.4235(4) 0.0645(2) 0.6177(3) 0.0344(7) Uani d 1
H H2 0.3728 0.0170 0.5384 0.041 Uiso calc 1
C C3 0.5054(5) 0.0318(2) 0.7645(3) 0.0361(7) Uani d 1
H H3 0.5112 -0.0382 0.7874 0.043 Uiso calc 1
C C4 0.5811(5) 0.1021(2) 0.8818(3) 0.0360(7) Uani d 1
H H4 0.6419 0.0790 0.9832 0.043 Uiso calc 1
C C5 0.5688(4) 0.2030(2) 0.8526(3) 0.0331(7) Uani d 1
H H5 0.6186 0.2492 0.9343 0.040 Uiso calc 1
C C6 0.4826(4) 0.2396(2) 0.7019(3) 0.0282(6) Uani d 1
C C7 0.4633(4) 0.3437(2) 0.6587(3) 0.0280(6) Uani d 1
C C8 0.3796(4) 0.3683(2) 0.5077(3) 0.0294(6) Uani d 1
H H8 0.3617 0.4370 0.4780 0.035 Uiso calc 1
C C9 0.3195(4) 0.2915(2) 0.3955(3) 0.0296(6) Uani d 1
C C10 0.2341(4) 0.3167(2) 0.2296(3) 0.0318(7) Uani d 1
C C11 0.1402(5) 0.4069(2) 0.1854(4) 0.0373(7) Uani d 1
H H11 0.1363 0.4552 0.2616 0.045 Uiso calc 1
C C12 0.0520(5) 0.4267(3) 0.0301(4) 0.0460(8) Uani d 1
H H12 -0.0135 0.4877 0.0007 0.055 Uiso calc 1
C C13 0.0603(5) 0.3570(3) -0.0810(4) 0.0479(9) Uani d 1
H H13 -0.0009 0.3698 -0.1868 0.058 Uiso calc 1
C C14 0.1574(6) 0.2689(3) -0.0383(4) 0.0477(9) Uani d 1
H H14 0.1659 0.2224 -0.1155 0.057 Uiso calc 1
C C15 0.2429(5) 0.2475(3) 0.1164(4) 0.0400(8) Uani d 1
H H15 0.3071 0.1859 0.1449 0.048 Uiso calc 1
C C16 0.5387(4) 0.4248(2) 0.7759(3) 0.0278(6) Uani d 1
C C17 0.7413(4) 0.6576(2) 0.7606(3) 0.0293(6) Uani d 1
H H17 0.7424 0.6530 0.6563 0.035 Uiso calc 1
C C18 0.8117(4) 0.7491(2) 0.8492(3) 0.0278(6) Uani d 1
C C19 0.8098(5) 0.7608(2) 1.0015(3) 0.0349(7) Uani d 1
H H19 0.7640 0.7083 1.0510 0.042 Uiso calc 1
C C20 0.8744(5) 0.8485(2) 1.0807(4) 0.0381(7) Uani d 1
H H20 0.8715 0.8565 1.1841 0.046 Uiso calc 1
C C21 0.9431(5) 0.9247(2) 1.0102(4) 0.0381(7) Uani d 1
H H21 0.9869 0.9850 1.0653 0.046 Uiso calc 1
C C22 0.9483(5) 0.9136(2) 0.8603(4) 0.0371(7) Uani d 1
H H22 0.9976 0.9655 0.8125 0.044 Uiso calc 1
C C23 0.8806(4) 0.8257(2) 0.7794(3) 0.0328(7) Uani d 1
H H23 0.8818 0.8184 0.6755 0.039 Uiso calc 1

loop_
_atom_site_aniso_label
_atom_site_aniso_U_11
_atom_site_aniso_U_22
_atom_site_aniso_U_33
_atom_site_aniso_U_12
_atom_site_aniso_U_13
_atom_site_aniso_U_23
O1 0.0532(14) 0.0323(11) 0.0202(10) 0.0008(10) 0.0114(9) -0.0002(8)
N1 0.0352(15) 0.0334(13) 0.0238(12) -0.0015(11) 0.0065(10) 0.0007(10)
N2 0.0400(15) 0.0293(12) 0.0177(10) -0.0012(10) 0.0058(9) -0.0007(9)
N3 0.0354(15) 0.0285(12) 0.0223(11) -0.0006(10) 0.0044(10) -0.0023(9)
C1 0.0334(16) 0.0288(14) 0.0237(13) 0.0004(12) 0.0070(11) -0.0004(11)
C2 0.0410(19) 0.0311(15) 0.0302(16) -0.0017(14) 0.0093(14) -0.0037(12)
C3 0.045(2) 0.0270(15) 0.0353(16) 0.0014(13) 0.0107(14) 0.0043(12)
C4 0.047(2) 0.0327(16) 0.0254(15) 0.0025(14) 0.0064(13) 0.0031(11)
C5 0.0429(19) 0.0321(15) 0.0218(14) 0.0003(13) 0.0058(13) 0.0000(12)
C6 0.0323(17) 0.0297(15) 0.0222(13) 0.0016(12) 0.0076(11) 0.0011(11)
C7 0.0326(17) 0.0275(14) 0.0233(13) 0.0008(12) 0.0075(11) -0.0006(11)
C8 0.0361(17) 0.0291(14) 0.0213(13) 0.0004(12) 0.0057(11) 0.0015(11)
C9 0.0308(17) 0.0338(15) 0.0229(13) -0.0011(13) 0.0059(12) -0.0002(11)
C10 0.0309(17) 0.0399(17) 0.0219(14) -0.0039(13) 0.0038(12) 0.0002(12)
C11 0.0402(19) 0.0422(17) 0.0254(15) 0.0001(14) 0.0034(12) 0.0025(13)
C12 0.044(2) 0.052(2) 0.0355(18) 0.0004(16) 0.0009(14) 0.0093(15)
C13 0.049(2) 0.065(2) 0.0227(16) -0.0093(18) 0.0005(14) 0.0049(15)
C14 0.054(2) 0.061(2) 0.0237(15) -0.0054(18) 0.0058(14) -0.0045(15)
C15 0.046(2) 0.0445(18) 0.0262(15) -0.0002(15) 0.0060(13) -0.0019(13)
C16 0.0352(17) 0.0272(14) 0.0192(14) 0.0029(12) 0.0049(11) 0.0004(10)
C17 0.0337(17) 0.0315(15) 0.0214(13) 0.0016(12) 0.0060(11) 0.0018(11)
C18 0.0279(16) 0.0308(14) 0.0220(13) 0.0019(12) 0.0033(11) 0.0000(11)
C19 0.0392(18) 0.0399(17) 0.0260(15) -0.0053(14) 0.0103(13) -0.0014(12)
C20 0.043(2) 0.0463(18) 0.0248(14) -0.0055(15) 0.0104(13) -0.0066(13)
C21 0.0415(19) 0.0350(17) 0.0349(17) -0.0007(14) 0.0068(14) -0.0077(13)
C22 0.0451(19) 0.0302(15) 0.0341(16) -0.0011(13) 0.0090(13) 0.0016(12)
C23 0.0398(19) 0.0330(15) 0.0236(14) 0.0033(13) 0.0065(12) 0.0022(11)

loop_
_atom_type_symbol
_atom_type_description
_atom_type_scat_dispersion_real
_atom_type_scat_dispersion_imag
_atom_type_scat_source
C C 0.0181 0.0091 'International Tables Vol C Tables 4.2.6.8 and 6.1.1.4'
H H 0.0000 0.0000 'International Tables Vol C Tables 4.2.6.8 and 6.1.1.4'
N N 0.0311 0.0180 'International Tables Vol C Tables 4.2.6.8 and 6.1.1.4'
O O 0.0492 0.0322 'International Tables Vol C Tables 4.2.6.8 and 6.1.1.4'

loop_
_geom_angle_atom_site_label_1
_geom_angle_atom_site_label_2
_geom_angle_atom_site_label_3
_geom_angle
C9 N1 C1 118.1(2)
C16 N2 N3 118.8(2)
C16 N2 H2A 121(2)
N3 N2 H2A 119(2)
C17 N3 N2 115.4(2)
N1 C1 C2 117.1(2)
N1 C1 C6 123.4(2)
C2 C1 C6 119.5(3)
C3 C2 C1 120.9(3)
C3 C2 H2 119.6
C1 C2 H2 119.6
C2 C3 C4 119.6(3)
C2 C3 H3 120.2
C4 C3 H3 120.2
C5 C4 C3 121.2(3)
C5 C4 H4 119.4
C3 C4 H4 119.4
C4 C5 C6 120.6(3)
C4 C5 H5 119.7
C6 C5 H5 119.7
C5 C6 C1 118.2(2)
C5 C6 C7 125.1(3)
C1 C6 C7 116.6(2)
C8 C7 C6 118.9(3)
C8 C7 C16 120.2(3)
C6 C7 C16 120.8(3)
C7 C8 C9 120.2(3)
C7 C8 H8 119.9
C9 C8 H8 119.9
N1 C9 C8 122.6(3)
N1 C9 C10 116.4(2)
C8 C9 C10 121.0(3)
C11 C10 C15 119.3(3)
C11 C10 C9 121.2(3)
C15 C10 C9 119.5(3)
C12 C11 C10 120.4(3)
C12 C11 H11 119.8
C10 C11 H11 119.8
C13 C12 C11 119.7(3)
C13 C12 H12 120.1
C11 C12 H12 120.1
C14 C13 C12 120.1(3)
C14 C13 H13 120.0
C12 C13 H13 120.0
C13 C14 C15 120.7(3)
C13 C14 H14 119.7
C15 C14 H14 119.7
C14 C15 C10 119.7(3)
C14 C15 H15 120.1
C10 C15 H15 120.1
O1 C16 N2 123.2(3)
O1 C16 C7 122.0(3)
N2 C16 C7 114.9(2)
N3 C17 C18 121.7(2)
N3 C17 H17 119.1
C18 C17 H17 119.1
C23 C18 C19 119.2(3)
C23 C18 C17 119.2(2)
C19 C18 C17 121.6(3)
C20 C19 C18 120.1(3)
C20 C19 H19 120.0
C18 C19 H19 120.0
C19 C20 C21 120.4(3)
C19 C20 H20 119.8
C21 C20 H20 119.8
C22 C21 C20 120.2(3)
C22 C21 H21 119.9
C20 C21 H21 119.9
C21 C22 C23 119.5(3)
C21 C22 H22 120.2
C23 C22 H22 120.2
C18 C23 C22 120.6(3)
C18 C23 H23 119.7
C22 C23 H23 119.7

loop_
_geom_bond_atom_site_label_1
_geom_bond_atom_site_label_2
_geom_bond_distance
O1 C16 1.231(3)
N1 C9 1.324(3)
N1 C1 1.367(4)
N2 C16 1.353(4)
N2 N3 1.378(3)
N2 H2A 0.88(4)
N3 C17 1.279(4)
C1 C2 1.416(4)
C1 C6 1.418(4)
C2 C3 1.363(4)
C2 H2 0.9500
C3 C4 1.406(4)
C3 H3 0.9500
C4 C5 1.365(4)
C4 H4 0.9500
C5 C6 1.416(4)
C5 H5 0.9500
C6 C7 1.434(4)
C7 C8 1.367(4)
C7 C16 1.504(4)
C8 C9 1.418(4)
C8 H8 0.9500
C9 C10 1.489(4)
C10 C11 1.395(4)
C10 C15 1.395(4)
C11 C12 1.394(4)
C11 H11 0.9500
C12 C13 1.382(5)
C12 H12 0.9500
C13 C14 1.381(5)
C13 H13 0.9500
C14 C15 1.390(5)
C14 H14 0.9500
C15 H15 0.9500
C17 C18 1.469(4)
C17 H17 0.9500
C18 C23 1.383(4)
C18 C19 1.393(4)
C19 C20 1.382(4)
C19 H19 0.9500
C20 C21 1.383(5)
C20 H20 0.9500
C21 C22 1.379(4)
C21 H21 0.9500
C22 C23 1.395(4)
C22 H22 0.9500
C23 H23 0.9500

loop_
_geom_hbond_atom_site_label_D
_geom_hbond_atom_site_label_H
_geom_hbond_atom_site_label_A
_geom_hbond_site_symmetry_A
_geom_hbond_distance_DH
_geom_hbond_distance_HA
_geom_hbond_distance_DA
_geom_hbond_angle_DHA
C5 H5 O1 . 0.95 2.34 2.939(3) 121
N2 H2A O1 2_564 0.88(4) 2.08(4) 2.907(3) 155(4)
C8 H8 O1 2_564 0.95 2.50 3.288(3) 140
C17 H17 O1 2_564 0.95 2.52 3.268(3) 136

loop_
_geom_torsion_atom_site_label_1
_geom_torsion_atom_site_label_2
_geom_torsion_atom_site_label_3
_geom_torsion_atom_site_label_4
_geom_torsion
C16 N2 N3 C17 -177.6(3)
C9 N1 C1 C2 177.6(3)
C9 N1 C1 C6 -2.9(4)
N1 C1 C2 C3 177.0(3)
C6 C1 C2 C3 -2.5(5)
C1 C2 C3 C4 -0.2(5)
C2 C3 C4 C5 2.2(5)
C3 C4 C5 C6 -1.4(5)
C4 C5 C6 C1 -1.4(4)
C4 C5 C6 C7 -179.6(3)
N1 C1 C6 C5 -176.2(3)
C2 C1 C6 C5 3.3(4)
N1 C1 C6 C7 2.2(4)
C2 C1 C6 C7 -178.3(3)
C5 C6 C7 C8 178.8(3)
C1 C6 C7 C8 0.5(4)
C5 C6 C7 C16 0.6(4)
C1 C6 C7 C16 -177.6(3)
C6 C7 C8 C9 -2.4(4)
C16 C7 C8 C9 175.8(3)
C1 N1 C9 C8 0.9(4)
C1 N1 C9 C10 -179.6(3)
C7 C8 C9 N1 1.8(5)
C7 C8 C9 C10 -177.8(3)
N1 C9 C10 C11 152.7(3)
C8 C9 C10 C11 -27.8(4)
N1 C9 C10 C15 -25.2(4)
C8 C9 C10 C15 154.4(3)
C15 C10 C11 C12 1.6(5)
C9 C10 C11 C12 -176.2(3)
C10 C11 C12 C13 -1.0(5)
C11 C12 C13 C14 -0.8(6)
C12 C13 C14 C15 2.1(6)
C13 C14 C15 C10 -1.5(5)
C11 C10 C15 C14 -0.4(5)
C9 C10 C15 C14 177.5(3)
N3 N2 C16 O1 -3.3(4)
N3 N2 C16 C7 177.0(3)
C8 C7 C16 O1 144.0(3)
C6 C7 C16 O1 -37.9(4)
C8 C7 C16 N2 -36.4(4)
C6 C7 C16 N2 141.7(3)
N2 N3 C17 C18 178.7(3)
N3 C17 C18 C23 179.0(3)
N3 C17 C18 C19 -1.3(5)
C23 C18 C19 C20 0.7(5)
C17 C18 C19 C20 -179.0(3)
C18 C19 C20 C21 -0.7(5)
C19 C20 C21 C22 -0.2(5)
C20 C21 C22 C23 1.2(5)
C19 C18 C23 C22 0.3(5)
C17 C18 C23 C22 179.9(3)
C21 C22 C23 C18 -1.2(5)

_cod_database_fobs_code 1544309
